data_2107420
loop_
_publ_author_name
'Cox, D.E.'
'Sleight, A.W.'

_publ_section_title
;
 Mixed-valent Ba2 Bi(III) Bi(V) O6: Structure and properties vs
 temperature
;
_journal_name_full 'Acta Crystallographica B (24,1968-38,1982)'
_journal_page_first 1
_journal_page_last 10
_journal_volume 35
_journal_year 1979
_chemical_formula_sum 'Ba2 Bi2 O6'
_chemical_name_systematic 'Ba2 Bi (Bi O6)'
_space_group_IT_number 148
_symmetry_space_group_name_Hall '-P 3*'
_symmetry_space_group_name_H-M 'R -3 :R'
_cell_angle_alpha 90.265
_cell_angle_beta 90.265
_cell_angle_gamma 90.265
_cell_formula_units_Z 4
_cell_length_a 8.7094
_cell_length_b 8.7094
_cell_length_c 8.7094
_cell_volume 660.619
_citation_journal_id_ASTM ACBCAR
_cod_data_source_file Cox_ACBCAR_1979_472.cif
_cod_data_source_block Ba2Bi2O6
_cod_original_cell_volume 660.6185
_cod_original_sg_symbol_Hall '-R 3 (-y+z,x+z,-x+y+z)'
_cod_database_code 2107420

loop_
_symmetry_equiv_pos_as_xyz
x,y,z
z,x,y
y,z,x
-x,-y,-z
-z,-x,-y
-y,-z,-x

loop_
_atom_site_label
_atom_site_type_symbol
_atom_site_fract_x
_atom_site_fract_y
_atom_site_fract_z
_atom_site_occupancy
_atom_site_U_iso_or_equiv
O4 O-2 0.761 0.0232 0.4768 1 0.0
Ba2 Ba+2 0.75 0.75 0.25 1 0.0
Ba1 Ba+2 0.25 0.25 0.25 1 0.0
O2 O-2 0.761 0.5232 -0.0232 1 0.0
O3 O-2 0.261 0.5232 0.4768 1 0.0
Bi4 Bi+5 0.5 0.5 0 1 0.0
Bi2 Bi+3 0.5 0 0 1 0.0
Bi1 Bi+3 0.5 0.5 0.5 1 0.0
O1 O-2 0.261 0.0232 -0.0232 1 0.0
Bi3 Bi+5 0 0 0 1 0.0
